data_4327613
loop_
_publ_author_name
'Remle \,Celenligil-\,Cetin'
'Richard J. Staples'
'Pericles Stavropoulos'

_publ_section_title
;
 Synthesis, Characterization, and Reactivity of Ferrous and Ferric
 Oxo/Peroxo Pivalate Complexes in Relation to Gif-Type Oxygenation of
 Substrates
;
_journal_name_full 'Inorganic Chemistry'
_journal_page_first 5838
_journal_page_last 5846
_journal_paper_doi 10.1021/ic000261+
_journal_volume 39
_journal_year 2000
_chemical_formula_sum 'C70 H128 Fe6 O32'
_chemical_formula_weight 1816.82
_chemical_name_systematic
; 
 ? 
;
_space_group_IT_number 2
_symmetry_cell_setting triclinic
_symmetry_space_group_name_Hall '-P 1'
_symmetry_space_group_name_H-M 'P -1'
_atom_sites_solution_hydrogens geom
_atom_sites_solution_primary direct
_atom_sites_solution_secondary difmap
_audit_creation_method SHELXL-97
_cell_angle_alpha 112.605(8)
_cell_angle_beta 111.824(9)
_cell_angle_gamma 90.78(1)
_cell_formula_units_Z 1
_cell_length_a 13.039(3)
_cell_length_b 13.667(3)
_cell_length_c 15.403(3)
_cell_measurement_reflns_used 210
_cell_measurement_temperature 213(2)
_cell_measurement_theta_max 20.80
_cell_measurement_theta_min 2.99
_cell_volume 2312.8(9)
_computing_cell_refinement 'SMART (Bruker, V4.050, 1995)'
_computing_data_collection 'ASTRO (Bruker, V4.050, 1995)'
_computing_data_reduction 'SAINT (Bruker, V5.A06, 1997)'
_computing_molecular_graphics 'SHELXTL (Bruker, 1998, ver 5.10)'
_computing_publication_material 'CIFTAB (Sheldrick, 1993)'
_computing_structure_refinement 'SHELXL-97 (Sheldrick, 1997)'
_computing_structure_solution 'SHELXS-97 (Sheldrick, 1990)'
_diffrn_ambient_temperature 213(2)
_diffrn_measured_fraction_theta_full 0.792
_diffrn_measured_fraction_theta_max 0.792
_diffrn_measurement_method '\w, 0.3 deg'
_diffrn_radiation_monochromator graphite
_diffrn_radiation_source 'fine-focus sealed tube'
_diffrn_radiation_type MoK\a
_diffrn_radiation_wavelength 0.71073
_diffrn_reflns_av_R_equivalents 0.0415
_diffrn_reflns_av_sigmaI/netI 0.0509
_diffrn_reflns_limit_h_max 7
_diffrn_reflns_limit_h_min -17
_diffrn_reflns_limit_k_max 16
_diffrn_reflns_limit_k_min -14
_diffrn_reflns_limit_l_max 19
_diffrn_reflns_limit_l_min -19
_diffrn_reflns_number 10959
_diffrn_reflns_theta_full 27.72
_diffrn_reflns_theta_max 27.72
_diffrn_reflns_theta_min 1.57
_diffrn_standards_decay_% <1
_diffrn_standards_interval_count 0
_diffrn_standards_number 0
_exptl_absorpt_coefficient_mu 0.989
_exptl_absorpt_correction_type none
_exptl_crystal_colour red
_exptl_crystal_density_diffrn 1.304
_exptl_crystal_description block
_exptl_crystal_F_000 960
_exptl_crystal_size_max 0.20
_exptl_crystal_size_mid 0.10
_exptl_crystal_size_min 0.10
_refine_diff_density_max 0.937
_refine_diff_density_min -1.153
_refine_diff_density_rms 0.128
_refine_ls_extinction_method none
_refine_ls_goodness_of_fit_ref 1.031
_refine_ls_hydrogen_treatment mixed
_refine_ls_matrix_type full
_refine_ls_number_parameters 487
_refine_ls_number_reflns 8606
_refine_ls_number_restraints 168
_refine_ls_restrained_S_all 1.037
_refine_ls_R_factor_all 0.1055
_refine_ls_R_factor_gt 0.0723
_refine_ls_shift/su_max 0.015
_refine_ls_shift/su_mean 0.001
_refine_ls_structure_factor_coef Fsqd
_refine_ls_weighting_details 'calc w=1/[\s^2^(Fo^2^)+(0.1375P)^2^+8.2681P] where P=(Fo^2^+2Fc^2^)/3'
_refine_ls_weighting_scheme calc
_refine_ls_wR_factor_gt 0.2016
_refine_ls_wR_factor_ref 0.2556
_reflns_number_gt 6246
_reflns_number_total 8606
_reflns_threshold_expression >2sigma(I)
_cod_data_source_file ic0002612B_3.cif
_cod_data_source_block compound_4
_cod_original_cell_volume 2312.9(8)
_cod_database_code 4327613

loop_
_symmetry_equiv_pos_as_xyz
'x, y, z'
'-x, -y, -z'

loop_
_atom_site_label
_atom_site_type_symbol
_atom_site_fract_x
_atom_site_fract_y
_atom_site_fract_z
_atom_site_U_iso_or_equiv
_atom_site_adp_type
_atom_site_occupancy
_atom_site_symmetry_multiplicity
_atom_site_calc_flag
_atom_site_refinement_flags
Fe1 Fe 0.31604(8) 0.01428(6) 0.39133(6) 0.0391(3) Uani 1 1 d .
Fe2 Fe 0.56301(8) 0.19088(6) 0.61366(6) 0.0387(3) Uani 1 1 d .
Fe3 Fe 0.27888(8) -0.18125(6) 0.16729(7) 0.0418(3) Uani 1 1 d .
O1 O 0.4746(4) 0.0469(3) 0.5008(3) 0.0445(10) Uani 1 1 d .
O2 O 0.3420(4) -0.1205(3) 0.3107(3) 0.0392(9) Uani 1 1 d .
O3 O 0.2937(4) 0.1601(3) 0.4691(3) 0.0475(10) Uani 1 1 d .
O4 O 0.4598(5) 0.2656(3) 0.5375(4) 0.0515(12) Uani 1 1 d .
O5 O 0.2487(4) -0.0553(3) 0.4559(4) 0.0496(11) Uani 1 1 d .
O6 O 0.6716(5) 0.2003(4) 0.5511(4) 0.0545(12) Uani 1 1 d .
O7 O 0.1566(4) -0.0027(4) 0.2900(4) 0.0586(12) Uani 1 1 d .
O8 O 0.1260(4) -0.1461(4) 0.1428(4) 0.0555(12) Uani 1 1 d .
O9 O 0.3718(4) 0.0841(3) 0.3155(3) 0.0471(11) Uani 1 1 d .
O10 O 0.3298(4) -0.0436(3) 0.1574(3) 0.0461(10) Uani 1 1 d .
O11 O 0.4621(4) 0.2039(4) 0.6897(3) 0.0531(12) Uani 1 1 d .
O12 O 0.4208(4) -0.2265(4) 0.1526(4) 0.0532(12) Uani 1 1 d .
O13 O 0.6416(5) 0.3429(3) 0.7209(4) 0.0560(12) Uani 1 1 d .
O14 O 0.2245(4) -0.3285(3) 0.1454(4) 0.0561(12) Uani 1 1 d .
O15 O 0.2115(5) -0.2528(4) 0.0014(4) 0.0608(13) Uani 1 1 d .
O16 O 0.2997(7) -0.1516(5) -0.0380(5) 0.090(2) Uani 1 1 d .
H16A H 0.3160 -0.1091 0.0227 0.135 Uiso 1 1 calc R
C1 C 0.3552(7) 0.2502(5) 0.5025(5) 0.0494(16) Uani 1 1 d U
C2 C 0.2937(8) 0.3440(6) 0.4944(7) 0.066(2) Uani 1 1 d U
C3 C 0.1986(13) 0.3452(11) 0.5308(13) 0.134(5) Uani 1 1 d U
H3A H 0.1601 0.4042 0.5256 0.200 Uiso 1 1 calc R
H3B H 0.2299 0.3545 0.6019 0.200 Uiso 1 1 calc R
H3C H 0.1457 0.2775 0.4880 0.200 Uiso 1 1 calc R
C4 C 0.2391(16) 0.3209(13) 0.3827(11) 0.160(7) Uani 1 1 d U
H4A H 0.2964 0.3195 0.3564 0.240 Uiso 1 1 calc R
H4B H 0.1965 0.3767 0.3742 0.240 Uiso 1 1 calc R
H4C H 0.1890 0.2515 0.3449 0.240 Uiso 1 1 calc R
C5 C 0.3736(13) 0.4454(8) 0.5560(17) 0.222(12) Uani 1 1 d U
H5A H 0.4324 0.4431 0.5313 0.333 Uiso 1 1 calc R
H5B H 0.4067 0.4564 0.6276 0.333 Uiso 1 1 calc R
H5C H 0.3351 0.5043 0.5502 0.333 Uiso 1 1 calc R
C6 C 0.7471(6) 0.1475(5) 0.5441(5) 0.0454(15) Uani 1 1 d U
C7 C 0.8518(7) 0.2018(6) 0.5434(6) 0.0583(18) Uani 1 1 d U
C8 C 0.8937(11) 0.1222(10) 0.4754(12) 0.146(7) Uani 1 1 d U
H8A H 0.9124 0.0654 0.4985 0.219 Uiso 1 1 calc R
H8B H 0.9603 0.1569 0.4771 0.219 Uiso 1 1 calc R
H8C H 0.8362 0.0914 0.4055 0.219 Uiso 1 1 calc R
C9 C 0.8210(10) 0.2951(11) 0.5107(11) 0.117(4) Uani 1 1 d U
H9A H 0.8863 0.3295 0.5103 0.176 Uiso 1 1 calc R
H9B H 0.7967 0.3475 0.5591 0.176 Uiso 1 1 calc R
H9C H 0.7608 0.2668 0.4423 0.176 Uiso 1 1 calc R
C10 C 0.9344(8) 0.2524(9) 0.6534(8) 0.093(3) Uani 1 1 d U
H10A H 0.9580 0.1965 0.6767 0.139 Uiso 1 1 calc R
H10B H 0.8996 0.2991 0.6954 0.139 Uiso 1 1 calc R
H10C H 0.9993 0.2945 0.6596 0.139 Uiso 1 1 calc R
C11 C 0.0947(6) -0.0695(5) 0.2003(5) 0.0462(15) Uani 1 1 d U
C12 C -0.0262(7) -0.0534(6) 0.1554(6) 0.065(2) Uani 1 1 d U
C13 C -0.0202(14) 0.0365(14) 0.1219(12) 0.152(6) Uani 1 1 d U
H13A H 0.0052 0.0128 0.0666 0.228 Uiso 1 1 calc R
H13B H 0.0322 0.0993 0.1798 0.228 Uiso 1 1 calc R
H13C H -0.0940 0.0549 0.0980 0.228 Uiso 1 1 calc R
C14 C -0.0680(8) -0.0063(11) 0.2416(9) 0.101(4) Uani 1 1 d U
H14A H -0.0771 -0.0604 0.2658 0.151 Uiso 1 1 calc R
H14B H -0.1395 0.0153 0.2152 0.151 Uiso 1 1 calc R
H14C H -0.0136 0.0560 0.2983 0.151 Uiso 1 1 calc R
C15 C -0.0965(11) -0.1528(12) 0.0677(15) 0.241(13) Uani 1 1 d U
H15A H -0.0635 -0.1766 0.0177 0.361 Uiso 1 1 calc R
H15B H -0.1712 -0.1394 0.0358 0.361 Uiso 1 1 calc R
H15C H -0.1015 -0.2083 0.0914 0.361 Uiso 1 1 calc R
C16 C 0.3811(5) 0.0492(4) 0.2315(4) 0.0367(12) Uani 1 1 d U
C17 C 0.4561(8) 0.1194(5) 0.2150(6) 0.060(2) Uani 1 1 d U
C18 C 0.4959(10) 0.2312(7) 0.2999(8) 0.094(3) Uani 1 1 d U
H18A H 0.4329 0.2688 0.2964 0.141 Uiso 1 1 calc R
H18B H 0.5523 0.2700 0.2921 0.141 Uiso 1 1 calc R
H18C H 0.5281 0.2272 0.3659 0.141 Uiso 1 1 calc R
C19 C 0.5567(14) 0.0673(11) 0.2224(18) 0.186(9) Uani 1 1 d U
H19A H 0.6105 0.1079 0.2134 0.279 Uiso 1 1 calc R
H19B H 0.5342 -0.0058 0.1692 0.279 Uiso 1 1 calc R
H19C H 0.5908 0.0660 0.2896 0.279 Uiso 1 1 calc R
C20 C 0.4039(16) 0.1186(13) 0.1119(9) 0.200(10) Uani 1 1 d U
H20A H 0.3385 0.1529 0.1063 0.300 Uiso 1 1 calc R
H20B H 0.3812 0.0448 0.0600 0.300 Uiso 1 1 calc R
H20C H 0.4576 0.1577 0.1014 0.300 Uiso 1 1 calc R
C21 C 0.4837(6) 0.2242(4) 0.7811(5) 0.0421(14) Uani 1 1 d U
C22 C 0.3900(7) 0.2559(6) 0.8183(6) 0.0609(19) Uani 1 1 d U
C23 C 0.4066(10) 0.2342(10) 0.9120(8) 0.094(3) Uani 1 1 d U
H23A H 0.4795 0.2727 0.9667 0.141 Uiso 1 1 calc R
H23B H 0.4025 0.1575 0.8935 0.141 Uiso 1 1 calc R
H23C H 0.3482 0.2586 0.9356 0.141 Uiso 1 1 calc R
C24 C 0.4035(11) 0.3785(8) 0.8518(10) 0.109(4) Uani 1 1 d U
H24A H 0.4766 0.4133 0.9080 0.163 Uiso 1 1 calc R
H24B H 0.3452 0.4051 0.8745 0.163 Uiso 1 1 calc R
H24C H 0.3973 0.3945 0.7941 0.163 Uiso 1 1 calc R
C25 C 0.2757(9) 0.1979(12) 0.7307(9) 0.114(4) Uani 1 1 d U
H25A H 0.2693 0.1210 0.7115 0.171 Uiso 1 1 calc R
H25B H 0.2682 0.2122 0.6718 0.171 Uiso 1 1 calc R
H25C H 0.2168 0.2237 0.7529 0.171 Uiso 1 1 calc R
C26 C 0.2772(6) -0.3814(5) 0.1947(5) 0.0475(15) Uani 1 1 d U
C27 C 0.2334(9) -0.5033(5) 0.1417(6) 0.073(2) Uani 1 1 d U
C28 C 0.1279(17) -0.5272(10) 0.134(2) 0.253(14) Uani 1 1 d U
H28A H 0.1031 -0.6048 0.1006 0.380 Uiso 1 1 calc R
H28B H 0.0770 -0.4944 0.0941 0.380 Uiso 1 1 calc R
H28C H 0.1285 -0.4996 0.2026 0.380 Uiso 1 1 calc R
C29 C 0.308(3) -0.5552(11) 0.195(2) 0.36(2) Uani 1 1 d U
H29A H 0.2801 -0.6323 0.1605 0.547 Uiso 1 1 calc R
H29B H 0.3143 -0.5280 0.2651 0.547 Uiso 1 1 calc R
H29C H 0.3817 -0.5410 0.1955 0.547 Uiso 1 1 calc R
C30 C 0.238(2) -0.5454(9) 0.0430(15) 0.236(12) Uani 1 1 d U
H30A H 0.2116 -0.6227 0.0089 0.353 Uiso 1 1 calc R
H30B H 0.3154 -0.5304 0.0518 0.353 Uiso 1 1 calc R
H30C H 0.1915 -0.5117 0.0013 0.353 Uiso 1 1 calc R
C31 C 0.2368(8) -0.2406(6) -0.0601(6) 0.0629(19) Uani 1 1 d U
C32 C 0.1931(9) -0.3265(6) -0.1732(6) 0.072(2) Uani 1 1 d U
C33 C 0.113(2) -0.4082(18) -0.1962(12) 0.293(17) Uani 1 1 d U
H33A H 0.0445 -0.3816 -0.1977 0.439 Uiso 1 1 calc R
H33B H 0.1394 -0.4363 -0.1442 0.439 Uiso 1 1 calc R
H33C H 0.0995 -0.4652 -0.2631 0.439 Uiso 1 1 calc R
C34 C 0.170(2) -0.2742(12) -0.2435(10) 0.198(10) Uani 1 1 d U
H34A H 0.1018 -0.2448 -0.2487 0.298 Uiso 1 1 calc R
H34B H 0.1607 -0.3266 -0.3111 0.298 Uiso 1 1 calc R
H34C H 0.2323 -0.2164 -0.2175 0.298 Uiso 1 1 calc R
C35 C 0.2992(16) -0.3721(16) -0.1749(14) 0.242(14) Uani 1 1 d U
H35A H 0.2826 -0.4278 -0.2431 0.363 Uiso 1 1 calc R
H35B H 0.3245 -0.4025 -0.1248 0.363 Uiso 1 1 calc R
H35C H 0.3576 -0.3148 -0.1580 0.363 Uiso 1 1 calc R

loop_
_atom_site_aniso_label
_atom_site_aniso_U_11
_atom_site_aniso_U_22
_atom_site_aniso_U_33
_atom_site_aniso_U_23
_atom_site_aniso_U_13
_atom_site_aniso_U_12
Fe1 0.0534(6) 0.0273(4) 0.0465(5) 0.0121(3) 0.0341(4) 0.0127(4)
Fe2 0.0555(6) 0.0250(4) 0.0446(5) 0.0120(3) 0.0325(4) 0.0110(4)
Fe3 0.0591(6) 0.0313(4) 0.0433(5) 0.0122(3) 0.0329(4) 0.0130(4)
O1 0.060(3) 0.0278(18) 0.054(2) 0.0143(17) 0.035(2) 0.0163(19)
O2 0.059(3) 0.0271(17) 0.044(2) 0.0125(16) 0.036(2) 0.0149(18)
O3 0.056(3) 0.035(2) 0.058(3) 0.0136(19) 0.036(2) 0.018(2)
O4 0.080(4) 0.031(2) 0.057(3) 0.0203(19) 0.039(3) 0.019(2)
O5 0.058(3) 0.041(2) 0.067(3) 0.018(2) 0.047(2) 0.013(2)
O6 0.076(3) 0.048(2) 0.066(3) 0.031(2) 0.050(3) 0.017(3)
O7 0.066(3) 0.044(2) 0.062(3) 0.013(2) 0.031(3) 0.019(2)
O8 0.062(3) 0.045(2) 0.064(3) 0.016(2) 0.038(3) 0.012(2)
O9 0.067(3) 0.032(2) 0.055(3) 0.0174(18) 0.039(2) 0.011(2)
O10 0.058(3) 0.038(2) 0.045(2) 0.0158(18) 0.026(2) 0.004(2)
O11 0.071(3) 0.050(2) 0.048(3) 0.014(2) 0.041(2) 0.017(2)
O12 0.070(3) 0.056(3) 0.051(3) 0.021(2) 0.043(3) 0.026(2)
O13 0.076(3) 0.030(2) 0.056(3) 0.013(2) 0.026(3) 0.006(2)
O14 0.069(3) 0.034(2) 0.059(3) 0.015(2) 0.024(2) 0.007(2)
O15 0.087(4) 0.051(3) 0.049(3) 0.016(2) 0.038(3) 0.014(3)
O16 0.139(6) 0.064(3) 0.072(4) 0.024(3) 0.054(4) -0.005(4)
C1 0.075(5) 0.035(3) 0.048(4) 0.016(3) 0.036(4) 0.018(3)
C2 0.077(6) 0.043(4) 0.082(5) 0.028(4) 0.035(4) 0.032(4)
C3 0.150(12) 0.130(10) 0.218(15) 0.106(11) 0.139(12) 0.113(10)
C4 0.247(18) 0.184(14) 0.130(11) 0.112(11) 0.109(12) 0.168(14)
C5 0.125(12) 0.037(5) 0.37(3) 0.049(10) -0.002(15) 0.024(6)
C6 0.052(4) 0.045(3) 0.043(3) 0.013(3) 0.029(3) 0.005(3)
C7 0.064(5) 0.058(4) 0.066(4) 0.026(3) 0.040(4) 0.000(4)
C8 0.125(10) 0.110(9) 0.200(14) -0.007(9) 0.139(11) -0.017(8)
C9 0.095(8) 0.149(11) 0.154(11) 0.113(10) 0.049(8) -0.004(7)
C10 0.055(5) 0.119(8) 0.092(7) 0.046(6) 0.016(5) -0.013(5)
C11 0.050(4) 0.037(3) 0.062(4) 0.020(3) 0.033(3) 0.011(3)
C12 0.064(5) 0.060(4) 0.069(5) 0.020(4) 0.030(4) 0.023(4)
C13 0.185(15) 0.209(16) 0.161(13) 0.147(13) 0.098(12) 0.130(13)
C14 0.064(6) 0.153(10) 0.122(9) 0.071(8) 0.062(6) 0.044(7)
C15 0.062(8) 0.128(12) 0.27(2) -0.088(12) -0.029(10) 0.042(8)
C16 0.039(3) 0.031(3) 0.041(3) 0.016(2) 0.016(2) 0.007(2)
C17 0.093(6) 0.043(3) 0.063(4) 0.024(3) 0.049(4) 0.004(4)
C18 0.134(9) 0.051(4) 0.097(7) 0.015(4) 0.066(7) -0.024(5)
C19 0.167(14) 0.088(8) 0.37(3) 0.084(13) 0.196(17) 0.016(9)
C20 0.27(2) 0.188(14) 0.075(7) 0.075(9) -0.007(9) -0.145(14)
C21 0.053(4) 0.032(3) 0.050(4) 0.014(2) 0.034(3) 0.011(3)
C22 0.071(5) 0.072(5) 0.082(5) 0.044(4) 0.062(4) 0.038(4)
C23 0.112(8) 0.137(9) 0.103(7) 0.074(7) 0.089(7) 0.068(7)
C24 0.148(11) 0.081(6) 0.171(11) 0.061(7) 0.132(10) 0.077(7)
C25 0.070(6) 0.188(13) 0.115(9) 0.071(9) 0.062(7) 0.041(8)
C26 0.057(4) 0.033(3) 0.051(4) 0.008(3) 0.031(3) 0.003(3)
C27 0.118(7) 0.028(3) 0.066(5) 0.013(3) 0.037(5) -0.004(4)
C28 0.213(18) 0.052(6) 0.49(3) -0.007(12) 0.26(2) -0.033(9)
C29 0.44(4) 0.050(7) 0.29(3) 0.070(12) -0.17(3) -0.052(13)
C30 0.42(3) 0.049(6) 0.27(2) -0.045(9) 0.29(2) -0.050(11)
C31 0.082(6) 0.049(4) 0.068(5) 0.025(3) 0.042(4) 0.018(4)
C32 0.115(7) 0.055(4) 0.047(4) 0.017(3) 0.040(4) 0.014(5)
C33 0.34(3) 0.30(2) 0.101(10) -0.076(13) 0.120(15) -0.24(2)
C34 0.38(3) 0.102(10) 0.064(7) 0.022(7) 0.054(12) 0.017(14)
C35 0.148(15) 0.23(2) 0.160(15) -0.070(14) 0.022(12) 0.112(15)

loop_
_atom_type_symbol
_atom_type_description
_atom_type_scat_dispersion_real
_atom_type_scat_dispersion_imag
_atom_type_scat_source
C C 0.0033 0.0016 'International Tables Vol C Tables 4.2.6.8 and 6.1.1.4'
H H 0.0000 0.0000 'International Tables Vol C Tables 4.2.6.8 and 6.1.1.4'
O O 0.0106 0.0060 'International Tables Vol C Tables 4.2.6.8 and 6.1.1.4'
Fe Fe 0.3463 0.8444 'International Tables Vol C Tables 4.2.6.8 and 6.1.1.4'

loop_
_geom_angle_atom_site_label_1
_geom_angle_atom_site_label_2
_geom_angle_atom_site_label_3
_geom_angle
_geom_angle_site_symmetry_1
_geom_angle_site_symmetry_3
O2 Fe1 O3 175.16(17) . .
O2 Fe1 O5 91.18(16) . .
O3 Fe1 O5 93.64(17) . .
O2 Fe1 O7 95.48(19) . .
O3 Fe1 O7 84.46(19) . .
O5 Fe1 O7 86.6(2) . .
O2 Fe1 O1 90.24(18) . .
O3 Fe1 O1 89.77(18) . .
O5 Fe1 O1 94.17(19) . .
O7 Fe1 O1 174.21(17) . .
O2 Fe1 O9 89.07(16) . .
O3 Fe1 O9 86.10(17) . .
O5 Fe1 O9 175.1(2) . .
O7 Fe1 O9 88.5(2) . .
O1 Fe1 O9 90.69(18) . .
O2 Fe2 O4 177.76(18) 2_656 .
O2 Fe2 O1 90.05(17) 2_656 .
O4 Fe2 O1 90.24(19) . .
O2 Fe2 O6 90.89(19) 2_656 .
O4 Fe2 O6 91.3(2) . .
O1 Fe2 O6 94.43(18) . .
O2 Fe2 O11 91.07(18) 2_656 .
O4 Fe2 O11 86.7(2) . .
O1 Fe2 O11 93.41(18) . .
O6 Fe2 O11 171.92(19) . .
O2 Fe2 O13 95.18(19) 2_656 .
O4 Fe2 O13 84.5(2) . .
O1 Fe2 O13 174.7(2) . .
O6 Fe2 O13 86.2(2) . .
O11 Fe2 O13 85.8(2) . .
O2 Fe3 O14 97.27(18) . .
O2 Fe3 O8 99.23(19) . .
O14 Fe3 O8 90.8(2) . .
O2 Fe3 O12 95.44(19) . .
O14 Fe3 O12 90.4(2) . .
O8 Fe3 O12 165.0(2) . .
O2 Fe3 O10 94.54(16) . .
O14 Fe3 O10 167.76(18) . .
O8 Fe3 O10 90.50(19) . .
O12 Fe3 O10 85.24(19) . .
O2 Fe3 O15 178.0(2) . .
O14 Fe3 O15 82.84(19) . .
O8 Fe3 O15 82.8(2) . .
O12 Fe3 O15 82.5(2) . .
O10 Fe3 O15 85.24(18) . .
O1 O1 Fe2 117.5(4) 2_656 .
O1 O1 Fe1 114.7(4) 2_656 .
Fe2 O1 Fe1 127.7(2) . .
Fe3 O2 Fe1 122.7(2) . .
Fe3 O2 Fe2 121.65(19) . 2_656
Fe1 O2 Fe2 115.6(2) . 2_656
C1 O3 Fe1 128.3(4) . .
C1 O4 Fe2 127.6(4) . .
C6 O5 Fe1 129.1(4) 2_656 .
C6 O6 Fe2 128.7(4) . .
C11 O7 Fe1 135.4(4) . .
C11 O8 Fe3 129.3(5) . .
C16 O9 Fe1 134.5(4) . .
C16 O10 Fe3 127.9(4) . .
C21 O11 Fe2 131.7(5) . .
C21 O12 Fe3 131.6(4) 2_656 .
C26 O13 Fe2 134.8(4) 2_656 .
C26 O14 Fe3 126.6(4) . .
C31 O15 Fe3 134.8(6) . .
O4 C1 O3 124.2(6) . .
O4 C1 C2 119.4(6) . .
O3 C1 C2 116.3(7) . .
C5 C2 C4 112.8(13) . .
C5 C2 C3 110.9(12) . .
C4 C2 C3 106.7(11) . .
C5 C2 C1 109.5(8) . .
C4 C2 C1 107.0(7) . .
C3 C2 C1 109.8(7) . .
O6 C6 O5 126.5(6) . 2_656
O6 C6 C7 117.8(6) . .
O5 C6 C7 115.5(6) 2_656 .
C8 C7 C10 113.3(10) . .
C8 C7 C9 112.0(10) . .
C10 C7 C9 106.6(8) . .
C8 C7 C6 110.4(7) . .
C10 C7 C6 105.1(6) . .
C9 C7 C6 109.1(7) . .
O7 C11 O8 125.3(6) . .
O7 C11 C12 116.9(6) . .
O8 C11 C12 117.7(6) . .
C15 C12 C13 111.0(13) . .
C15 C12 C11 110.4(7) . .
C13 C12 C11 105.4(8) . .
C15 C12 C14 115.4(12) . .
C13 C12 C14 104.2(9) . .
C11 C12 C14 109.8(7) . .
O9 C16 O10 123.6(5) . .
O9 C16 C17 118.7(5) . .
O10 C16 C17 117.7(5) . .
C20 C17 C19 108.8(13) . .
C20 C17 C18 112.8(9) . .
C19 C17 C18 106.9(10) . .
C20 C17 C16 112.0(8) . .
C19 C17 C16 103.7(7) . .
C18 C17 C16 112.1(6) . .
O11 C21 O12 125.0(6) . 2_656
O11 C21 C22 117.2(6) . .
O12 C21 C22 117.7(6) 2_656 .
C23 C22 C25 111.4(8) . .
C23 C22 C21 111.7(7) . .
C25 C22 C21 110.1(7) . .
C23 C22 C24 108.1(8) . .
C25 C22 C24 111.3(9) . .
C21 C22 C24 104.1(6) . .
O13 C26 O14 125.7(6) 2_656 .
O13 C26 C27 119.1(7) 2_656 .
O14 C26 C27 115.2(6) . .
C28 C27 C29 110.7(17) . .
C28 C27 C30 111.9(15) . .
C29 C27 C30 103.4(18) . .
C28 C27 C26 111.7(9) . .
C29 C27 C26 110.1(9) . .
C30 C27 C26 108.7(7) . .
O15 C31 O16 121.8(7) . .
O15 C31 C32 122.1(7) . .
O16 C31 C32 116.0(7) . .
C33 C32 C34 117.8(15) . .
C33 C32 C35 108.0(17) . .
C34 C32 C35 104.2(15) . .
C33 C32 C31 113.4(8) . .
C34 C32 C31 110.3(8) . .
C35 C32 C31 101.3(9) . .

loop_
_geom_bond_atom_site_label_1
_geom_bond_atom_site_label_2
_geom_bond_distance
_geom_bond_site_symmetry_2
Fe1 O2 1.903(4) .
Fe1 O3 1.983(4) .
Fe1 O5 2.005(4) .
Fe1 O7 2.027(5) .
Fe1 O1 2.030(5) .
Fe1 O9 2.067(4) .
Fe2 O2 1.907(4) 2_656
Fe2 O4 2.003(5) .
Fe2 O1 2.011(4) .
Fe2 O6 2.014(5) .
Fe2 O11 2.031(4) .
Fe2 O13 2.035(4) .
Fe3 O2 1.862(4) .
Fe3 O14 1.982(4) .
Fe3 O8 1.989(5) .
Fe3 O12 2.023(5) .
Fe3 O10 2.066(4) .
Fe3 O15 2.155(5) .
O1 O1 1.446(8) 2_656
O2 Fe2 1.907(4) 2_656
O3 C1 1.266(8) .
O4 C1 1.246(9) .
O5 C6 1.261(8) 2_656
O6 C6 1.241(8) .
O7 C11 1.255(8) .
O8 C11 1.270(8) .
O9 C16 1.248(7) .
O10 C16 1.286(7) .
O11 C21 1.243(7) .
O12 C21 1.274(8) 2_656
O13 C26 1.235(8) 2_656
O14 C26 1.272(8) .
O15 C31 1.177(9) .
O16 C31 1.310(9) .
C1 C2 1.542(9) .
C2 C5 1.457(14) .
C2 C4 1.495(15) .
C2 C3 1.538(14) .
C6 O5 1.261(8) 2_656
C6 C7 1.552(9) .
C7 C8 1.464(12) .
C7 C10 1.494(12) .
C7 C9 1.548(13) .
C11 C12 1.526(11) .
C12 C15 1.465(14) .
C12 C13 1.516(15) .
C12 C14 1.538(12) .
C16 C17 1.514(8) .
C17 C20 1.473(13) .
C17 C19 1.488(18) .
C17 C18 1.500(11) .
C21 O12 1.274(8) 2_656
C21 C22 1.534(9) .
C22 C23 1.522(11) .
C22 C25 1.523(15) .
C22 C24 1.538(12) .
C26 O13 1.235(8) 2_656
C26 C27 1.533(8) .
C27 C28 1.362(17) .
C27 C29 1.41(2) .
C27 C30 1.432(16) .
C31 C32 1.552(10) .
C32 C33 1.358(16) .
C32 C34 1.460(15) .
C32 C35 1.530(18) .

loop_
_geom_torsion_atom_site_label_1
_geom_torsion_atom_site_label_2
_geom_torsion_atom_site_label_3
_geom_torsion_atom_site_label_4
_geom_torsion
_geom_torsion_site_symmetry_1
_geom_torsion_site_symmetry_4
O2 Fe2 O1 O1 -16.8(4) 2_656 2_656
O4 Fe2 O1 O1 165.4(4) . 2_656
O6 Fe2 O1 O1 74.1(5) . 2_656
O11 Fe2 O1 O1 -107.9(4) . 2_656
O13 Fe2 O1 O1 170.9(18) . 2_656
O2 Fe2 O1 Fe1 159.4(3) 2_656 .
O4 Fe2 O1 Fe1 -18.4(3) . .
O6 Fe2 O1 Fe1 -109.7(3) . .
O11 Fe2 O1 Fe1 68.3(3) . .
O13 Fe2 O1 Fe1 -13(2) . .
O2 Fe1 O1 O1 -21.6(4) . 2_656
O3 Fe1 O1 O1 163.2(4) . 2_656
O5 Fe1 O1 O1 69.6(4) . 2_656
O7 Fe1 O1 O1 167.1(17) . 2_656
O9 Fe1 O1 O1 -110.7(4) . 2_656
O2 Fe1 O1 Fe2 162.1(3) . .
O3 Fe1 O1 Fe2 -13.1(3) . .
O5 Fe1 O1 Fe2 -106.7(3) . .
O7 Fe1 O1 Fe2 -9(2) . .
O9 Fe1 O1 Fe2 73.0(3) . .
O14 Fe3 O2 Fe1 -132.7(3) . .
O8 Fe3 O2 Fe1 -40.7(3) . .
O12 Fe3 O2 Fe1 136.2(3) . .
O10 Fe3 O2 Fe1 50.5(3) . .
O15 Fe3 O2 Fe1 134(5) . .
O14 Fe3 O2 Fe2 47.0(3) . 2_656
O8 Fe3 O2 Fe2 139.0(2) . 2_656
O12 Fe3 O2 Fe2 -44.2(3) . 2_656
O10 Fe3 O2 Fe2 -129.8(2) . 2_656
O15 Fe3 O2 Fe2 -46(5) . 2_656
O3 Fe1 O2 Fe3 -56(2) . .
O5 Fe1 O2 Fe3 120.0(3) . .
O7 Fe1 O2 Fe3 33.3(3) . .
O1 Fe1 O2 Fe3 -145.8(3) . .
O9 Fe1 O2 Fe3 -55.1(3) . .
O3 Fe1 O2 Fe2 125(2) . 2_656
O5 Fe1 O2 Fe2 -59.7(2) . 2_656
O7 Fe1 O2 Fe2 -146.4(2) . 2_656
O1 Fe1 O2 Fe2 34.5(2) . 2_656
O9 Fe1 O2 Fe2 125.2(2) . 2_656
O2 Fe1 O3 C1 -38(3) . .
O5 Fe1 O3 C1 146.1(6) . .
O7 Fe1 O3 C1 -127.7(6) . .
O1 Fe1 O3 C1 52.0(6) . .
O9 Fe1 O3 C1 -38.8(6) . .
O2 Fe2 O4 C1 -46(5) 2_656 .
O1 Fe2 O4 C1 51.7(5) . .
O6 Fe2 O4 C1 146.2(5) . .
O11 Fe2 O4 C1 -41.7(5) . .
O13 Fe2 O4 C1 -127.8(5) . .
O2 Fe1 O5 C6 14.5(6) . 2_656
O3 Fe1 O5 C6 -165.8(6) . 2_656
O7 Fe1 O5 C6 109.9(6) . 2_656
O1 Fe1 O5 C6 -75.8(6) . 2_656
O9 Fe1 O5 C6 107(2) . 2_656
O2 Fe2 O6 C6 19.2(6) 2_656 .
O4 Fe2 O6 C6 -161.3(6) . .
O1 Fe2 O6 C6 -70.9(6) . .
O11 Fe2 O6 C6 123.2(14) . .
O13 Fe2 O6 C6 114.3(6) . .
O2 Fe1 O7 C11 -6.7(6) . .
O3 Fe1 O7 C11 168.4(6) . .
O5 Fe1 O7 C11 -97.6(6) . .
O1 Fe1 O7 C11 164.5(16) . .
O9 Fe1 O7 C11 82.2(6) . .
O2 Fe3 O8 C11 26.6(6) . .
O14 Fe3 O8 C11 124.1(5) . .
O12 Fe3 O8 C11 -141.3(7) . .
O10 Fe3 O8 C11 -68.0(5) . .
O15 Fe3 O8 C11 -153.2(6) . .
O2 Fe1 O9 C16 21.3(6) . .
O3 Fe1 O9 C16 -158.8(6) . .
O5 Fe1 O9 C16 -72(2) . .
O7 Fe1 O9 C16 -74.2(6) . .
O1 Fe1 O9 C16 111.5(6) . .
O2 Fe3 O10 C16 -3.7(5) . .
O14 Fe3 O10 C16 -168.4(9) . .
O8 Fe3 O10 C16 95.6(5) . .
O12 Fe3 O10 C16 -98.8(5) . .
O15 Fe3 O10 C16 178.3(5) . .
O2 Fe2 O11 C21 38.9(5) 2_656 .
O4 Fe2 O11 C21 -141.0(6) . .
O1 Fe2 O11 C21 129.0(5) . .
O6 Fe2 O11 C21 -65.1(17) . .
O13 Fe2 O11 C21 -56.3(5) . .
O2 Fe3 O12 C21 6.6(6) . 2_656
O14 Fe3 O12 C21 -90.8(6) . 2_656
O8 Fe3 O12 C21 174.6(6) . 2_656
O10 Fe3 O12 C21 100.7(5) . 2_656
O15 Fe3 O12 C21 -173.5(6) . 2_656
O2 Fe2 O13 C26 0.9(7) 2_656 2_656
O4 Fe2 O13 C26 178.7(7) . 2_656
O1 Fe2 O13 C26 173.2(18) . 2_656
O6 Fe2 O13 C26 -89.6(7) . 2_656
O11 Fe2 O13 C26 91.6(7) . 2_656
O2 Fe3 O14 C26 -42.2(6) . .
O8 Fe3 O14 C26 -141.6(5) . .
O12 Fe3 O14 C26 53.3(5) . .
O10 Fe3 O14 C26 122.4(9) . .
O15 Fe3 O14 C26 135.8(6) . .
O2 Fe3 O15 C31 -53(5) . .
O14 Fe3 O15 C31 -145.9(8) . .
O8 Fe3 O15 C31 122.4(8) . .
O12 Fe3 O15 C31 -54.5(8) . .
O10 Fe3 O15 C31 31.3(8) . .
Fe2 O4 C1 O3 -31.7(9) . .
Fe2 O4 C1 C2 150.6(5) . .
Fe1 O3 C1 O4 -36.6(9) . .
Fe1 O3 C1 C2 141.1(5) . .
O4 C1 C2 C5 -14.9(14) . .
O3 C1 C2 C5 167.2(12) . .
O4 C1 C2 C4 107.7(11) . .
O3 C1 C2 C4 -70.2(11) . .
O4 C1 C2 C3 -136.9(9) . .
O3 C1 C2 C3 45.2(10) . .
Fe2 O6 C6 O5 24.4(10) . 2_656
Fe2 O6 C6 C7 -150.8(5) . .
O6 C6 C7 C8 -144.7(10) . .
O5 C6 C7 C8 39.6(11) 2_656 .
O6 C6 C7 C10 92.8(9) . .
O5 C6 C7 C10 -82.9(8) 2_656 .
O6 C6 C7 C9 -21.2(10) . .
O5 C6 C7 C9 163.1(8) 2_656 .
Fe1 O7 C11 O8 -7.3(11) . .
Fe1 O7 C11 C12 175.9(5) . .
Fe3 O8 C11 O7 -4.8(10) . .
Fe3 O8 C11 C12 172.0(5) . .
O7 C11 C12 C15 -161.7(13) . .
O8 C11 C12 C15 21.2(15) . .
O7 C11 C12 C13 78.3(10) . .
O8 C11 C12 C13 -98.8(9) . .
O7 C11 C12 C14 -33.4(10) . .
O8 C11 C12 C14 149.6(7) . .
Fe1 O9 C16 O10 17.6(10) . .
Fe1 O9 C16 C17 -162.6(5) . .
Fe3 O10 C16 O9 -28.3(9) . .
Fe3 O10 C16 C17 151.9(5) . .
O9 C16 C17 C20 -136.8(11) . .
O10 C16 C17 C20 43.0(13) . .
O9 C16 C17 C19 106.1(11) . .
O10 C16 C17 C19 -74.1(11) . .
O9 C16 C17 C18 -8.9(11) . .
O10 C16 C17 C18 170.9(7) . .
Fe2 O11 C21 O12 -11.1(9) . 2_656
Fe2 O11 C21 C22 164.8(5) . .
O11 C21 C22 C23 156.7(8) . .
O12 C21 C22 C23 -27.2(10) 2_656 .
O11 C21 C22 C25 32.4(9) . .
O12 C21 C22 C25 -151.4(8) 2_656 .
O11 C21 C22 C24 -86.9(9) . .
O12 C21 C22 C24 89.2(8) 2_656 .
Fe3 O14 C26 O13 18.1(10) . 2_656
Fe3 O14 C26 C27 -161.7(5) . .
O13 C26 C27 C28 114.4(16) 2_656 .
O14 C26 C27 C28 -65.8(16) . .
O13 C26 C27 C29 -9(2) 2_656 .
O14 C26 C27 C29 170.8(19) . .
O13 C26 C27 C30 -121.6(13) 2_656 .
O14 C26 C27 C30 58.2(15) . .
Fe3 O15 C31 O16 -21.5(13) . .
Fe3 O15 C31 C32 161.6(6) . .
O15 C31 C32 C33 8(2) . .
O16 C31 C32 C33 -169.3(17) . .
O15 C31 C32 C34 142.4(13) . .
O16 C31 C32 C34 -34.7(15) . .
O15 C31 C32 C35 -107.7(14) . .
O16 C31 C32 C35 75.2(14) . .
